data_7041984
loop_
_publ_author_name
'Lii, Kwang-Hwa'
'Lee, Tsu-Chien'
'Liu, Sheng-Nan'
'Wang, Sue-Lein'

_publ_section_title
;
 Hydrothermal synthesis and crystal structures of Sr2V(PO4)2(H2PO4) and
 Sr2Fe(PO4)2(H2PO4)
;
_journal_name_full 'Journal of the Chemichal Society, Dalton Transactions'
_journal_page_first 1051
_journal_page_last 1054
_journal_paper_doi 10.1039/DT9930001051
_journal_year 1993
_chemical_formula_sum 'H2 O12 P3 Sr2 V'
_chemical_formula_weight 513.1
_space_group_IT_number 15
_symmetry_cell_setting monoclinic
_symmetry_Int_Tables_number 15
_symmetry_space_group_name_Hall '-C 2yc'
_symmetry_space_group_name_H-M 'C 1 2/c 1'
_cell_angle_alpha 90.
_cell_angle_beta 125.35(2)
_cell_angle_gamma 90.
_cell_formula_units_Z 4
_cell_length_a 11.078(3)
_cell_length_b 11.742(3)
_cell_length_c 8.951(3)
_cell_volume 949.7(5)
_diffrn_ambient_temperature 297
_diffrn_radiation_probe x-ray
_diffrn_radiation_type MoK\a
_diffrn_radiation_wavelength 0.71069
_exptl_absorpt_coefficient_mu 12.36
_exptl_crystal_density_diffrn 3.589
_exptl_crystal_F_000 968
_refine_ls_number_parameters 85
_refine_ls_number_reflns 792
_refine_ls_R_factor_gt 0.0356
_refine_ls_wR_factor_gt 0.0377
_cod_data_source_file J-Chem-Soc-Dalton-Trans-1993-1051-1054-1.cif
_cod_data_source_block 1
_cod_depositor_comments
;
H atom coordinates not given though seen on the difference map
Thermal parameters not provided, set all to 0.01
;
_cod_original_sg_symbol_H-M 'C 2/c'
_cod_original_formula_sum 'H2 O12 P3 V Sr2'
_cod_database_code 7041984

loop_
_symmetry_equiv_pos_site_id
_symmetry_equiv_pos_as_xyz
1 x,y,z
2 -x,y,1/2-z
3 -x,-y,-z
4 x,-y,1/2+z
5 1/2+x,1/2+y,z
6 1/2-x,1/2+y,1/2-z
7 1/2-x,1/2-y,-z
8 1/2+x,1/2-y,1/2+z

loop_
_atom_site_label
_atom_site_type_symbol
_atom_site_thermal_displace_type
_atom_site_fract_x
_atom_site_fract_y
_atom_site_fract_z
_atom_site_occupancy
_atom_site_U_iso_or_equiv
_atom_site_calc_flag
_atom_site_refinement_flags
_atom_site_disorder_assembly
_atom_site_disorder_group
V V Uiso 0.25000 0.25000 0.00000 1.000 0.0100 . . . .
P1 P Uiso 0.50000 0.4658(2) 0.25000 1.000 0.0100 . . . .
P2 P Uiso 0.5609(2) 0.1911(2) 0.0512(3) 1.000 0.0100 . . . .
O1 O Uiso 0.3681(6) 0.3972(5) 0.0992(7) 1.000 0.0100 . . . .
O2 O Uiso 0.3901(6) 0.1904(5) -0.0495(7) 1.000 0.0100 . . . .
O3 O Uiso 0.3628(6) 0.1699(5) 0.2432(7) 1.000 0.0100 . . . .
O4 O Uiso 0.5685(6) 0.5437(5) 0.1774(8) 1.000 0.0100 . . . .
O5 O Uiso 0.5936(6) 0.0910(5) -0.0301(7) 1.000 0.0100 . . . .
O6 O Uiso 0.6098(6) 0.3059(5) 0.0240(8) 1.000 0.0100 . . . .
Sr Sr Uiso 0.79989(8) 0.45940(6) 0.20590(10) 1.000 0.0100 . . . .

loop_
_geom_angle_atom_site_label_1
_geom_angle_atom_site_label_2
_geom_angle_atom_site_label_3
_geom_angle
_geom_angle_site_symmetry_1
_geom_angle_site_symmetry_2
_geom_angle_site_symmetry_3
_geom_angle_publ_flag
O1 V O2 90.5(3) . . . yes
O1 V O3 94.9(2) . . . yes
O1 V O1 180.00 . . 7_555 yes
O1 V O2 89.5(3) . . 7_555 yes
O1 V O3 85.1(2) . . 7_555 yes
O2 V O3 90.0(3) . . . yes
O1 V O2 89.5(3) 7_555 . . yes
O2 V O2 180.00 . . 7_555 yes
O2 V O3 90.0(3) . . 7_555 yes
O1 V O3 85.1(2) 7_555 . . yes
O2 V O3 90.0(3) 7_555 . . yes
O3 V O3 180.00 . . 7_555 yes
O1 V O2 90.5(3) 7_555 . 7_555 yes
O1 V O3 94.9(2) 7_555 . 7_555 yes
O2 V O3 90.0(3) 7_555 . 7_555 yes
O1 P1 O4 113.0(3) . . . yes
O1 P1 O1 116.2(3) . . 2_655 yes
O1 P1 O4 103.4(4) . . 2_655 yes
O1 P1 O4 103.4(4) 2_655 . . yes
O4 P1 O4 107.7(4) . . 2_655 yes
O1 P1 O4 113.0(3) 2_655 . 2_655 yes
O2 P2 O5 105.3(4) . . . yes
O2 P2 O6 109.7(4) . . . yes
O2 P2 O3 109.6(4) . . 2_655 yes
O5 P2 O6 113.5(4) . . . yes
O3 P2 O5 109.1(3) 2_655 . . yes
O3 P2 O6 109.5(3) 2_655 . . yes
V O1 P1 151.6(4) . . . yes
V O2 P2 136.0(3) . . . yes
V O3 P2 142.0(4) . . 2_655 yes

loop_
_geom_bond_atom_site_label_1
_geom_bond_atom_site_label_2
_geom_bond_distance
_geom_bond_site_symmetry_1
_geom_bond_site_symmetry_2
_geom_bond_publ_flag
V O1 2.036(6) . . yes
V O2 1.973(7) . . yes
V O3 2.009(5) . . yes
V O1 2.036(6) . 7_555 yes
V O2 1.973(7) . 7_555 yes
V O3 2.009(5) . 7_555 yes
P1 O1 1.524(6) . . yes
P1 O4 1.551(7) . . yes
P1 O1 1.524(6) . 2_655 yes
P1 O4 1.551(7) . 2_655 yes
P2 O2 1.555(8) . . yes
P2 O5 1.532(7) . . yes
P2 O6 1.524(7) . . yes
P2 O3 1.537(6) . 2_655 yes

loop_
_geom_torsion_atom_site_label_1
_geom_torsion_atom_site_label_2
_geom_torsion_atom_site_label_3
_geom_torsion_atom_site_label_4
_geom_torsion
_geom_torsion_site_symmetry_1
_geom_torsion_site_symmetry_2
_geom_torsion_site_symmetry_3
_geom_torsion_site_symmetry_4
_geom_torsion_publ_flag
O2 V O1 P1 -78.2(10) . . . . no
O3 V O1 P1 11.8(10) . . . . no
O2 V O1 P1 101.8(10) 7_555 . . . no
O3 V O1 P1 -168.2(10) 7_555 . . . no
O1 V O2 P2 41.2(5) . . . . no
O3 V O2 P2 -53.7(5) . . . . no
O1 V O2 P2 -138.8(5) 7_555 . . . no
O3 V O2 P2 126.3(5) 7_555 . . . no
O1 V O3 P2 36.1(8) . . . 2_655 no
O2 V O3 P2 126.6(8) . . . 2_655 no
O4 P1 O1 V 137.1(9) . . . . no
O1 P1 O1 V 17.8(11) 2_655 . . . no
O4 P1 O1 V -106.7(9) 2_655 . . . no
O5 P2 O2 V 158.3(5) . . . . no
O6 P2 O2 V -79.2(6) . . . . no
O3 P2 O2 V 41.1(6) 2_655 . . . no
